data_2001936
loop_
_publ_author_name
'Brown, R. J. C.'
'Powell, B. M.'
'Stuart, S. N.'

_publ_section_title
;
 Thermal effects in the structure of potassium perrhenate
;
_journal_issue 2
_journal_name_full 'Acta Crystallographica Section C'
_journal_page_first 214
_journal_page_last 216
_journal_paper_doi 10.1107/S0108270192003706
_journal_volume 49
_journal_year 1993
_chemical_formula_sum 'K O4 Re'
_symmetry_cell_setting tetragonal
_symmetry_space_group_name_Hall '-I 4ad'
_symmetry_space_group_name_H-M 'I 41/a'
_cell_angle_alpha 90
_cell_angle_beta 90
_cell_angle_gamma 90
_cell_length_a 5.65029(8)
_cell_length_b 5.65029(8)
_cell_length_c 12.5556(2)
_cell_volume 400.847(10)
_diffrn_radiation_probe neutron
_diffrn_radiation_type neutron
_diffrn_radiation_wavelength 1.49978(9)
_cod_data_source_file br0017.cif
_cod_data_source_block br0017_structure_3_of_3
_cod_original_cell_volume 400.850(10)
_cod_original_formula_sum 'K1 O4 Re1'
_cod_database_code 2001936

loop_
_atom_site_label
_atom_site_fract_x
_atom_site_fract_y
_atom_site_fract_z
K 0 .7500 .3750
Re 0 .2500 .1250
O .2212(2) .3727(2) .04610(10)

loop_
_geom_angle_atom_site_label_1
_geom_angle_atom_site_label_2
_geom_angle_atom_site_label_3
_geom_angle
O Re O 110.54(8)

loop_
_geom_bond_atom_site_label_1
_geom_bond_atom_site_label_2
_geom_bond_distance
Re O 1.7390(10)
